data_7135552
loop_
_publ_author_name
'd'Agostino, Simone'
'Vitale, Andrea'
'Kapadiya, Yashraj'
'Gingras, Marc'
'Negri, Fabrizia'
'Ceroni, Paola'
'Fermi, Andrea'

_publ_section_title
;
 Polymorphism-dependent room-temperature phosphorescence of a
 persulfurated benzene.
;
_journal_issue 24
_journal_name_full 'Chemical communications (Cambridge, England)'
_journal_page_first 6567
_journal_page_last 6571
_journal_paper_doi 10.1039/d6cc00320f
_journal_volume 62
_journal_year 2026
_chemical_formula_moiety 'C60 H66 S6'
_chemical_formula_sum 'C60 H66 S6'
_chemical_formula_weight 979.48
_space_group_crystal_system trigonal
_space_group_IT_number 148
_space_group_name_Hall '-R 3'
_space_group_name_H-M_alt 'R -3 :H'
_atom_sites_solution_hydrogens geom
_atom_sites_solution_primary dual
_audit_creation_date 2025-10-07
_audit_creation_method
;
Olex2 1.5
(compiled 2023.02.24 svn.rf166f9f3 for OlexSys, GUI svn.r6725)
;
_audit_update_record
;
2026-01-13 deposited with the CCDC.	2026-03-02 downloaded from the CCDC.
;
_cell_angle_alpha 90
_cell_angle_beta 90
_cell_angle_gamma 120
_cell_formula_units_Z 3
_cell_length_a 22.7937(8)
_cell_length_b 22.7937(8)
_cell_length_c 9.0138(4)
_cell_measurement_reflns_used 3559
_cell_measurement_temperature 273(2)
_cell_measurement_theta_max 27.2330
_cell_measurement_theta_min 2.4710
_cell_volume 4055.7(3)
_computing_cell_refinement 'CrysAlisPro 1.171.44.100a (Rigaku OD, 2025)'
_computing_data_collection 'CrysAlisPro system (CCD 44.100a 64-bit (release 20-03-2025))'
_computing_data_reduction 'CrysAlisPro 1.171.44.100a (Rigaku OD, 2025)'
_computing_molecular_graphics 'Olex2 1.5 (Dolomanov et al., 2009)'
_computing_publication_material 'Olex2 1.5 (Dolomanov et al., 2009)'
_computing_structure_refinement 'SHELXL 2016/6 (Sheldrick, 2015)'
_computing_structure_solution 'SHELXT 2014/5 (Sheldrick, 2014)'
_diffrn_ambient_temperature 273(2)
_diffrn_detector 'CCD plate'
_diffrn_detector_area_resol_mean 16.1385
_diffrn_detector_type Sapphire3
_diffrn_measured_fraction_theta_full 0.999
_diffrn_measured_fraction_theta_max 0.899
_diffrn_measurement_details
;
List of Runs (angles in degrees, time in seconds):

  # Type    Start    End  Width  t~exp~   \w     \q     \k     \f   Frames
#--------------------------------------------------------------------------
  1  \w    -45.00  27.00   1.00   35.00    --  -16.68  77.00 -30.00   72
  2  \w    -26.00  11.00   1.00   35.00    --  -16.68 -77.00-150.00   37
  3  \w      2.00  38.00   1.00   35.00    --   17.30  77.00-180.00   36
  4  \w      5.00  39.00   1.00   35.00    --   17.30  77.00  60.00   34
  5  \w    -51.00  34.00   1.00   35.00    --   17.30 -57.00  90.00   85
  6  \w    -21.00  86.00   1.00   35.00    --   17.30  19.00 -90.00  107
;
_diffrn_measurement_device 'four-circle diffractometer'
_diffrn_measurement_device_type 'Xcalibur, Sapphire3'
_diffrn_measurement_method '\w scans'
_diffrn_orient_matrix_type 'CrysAlisPro convention (1999,Acta A55,543-557)'
_diffrn_orient_matrix_UB_11 0.0155207000
_diffrn_orient_matrix_UB_12 -0.0151384000
_diffrn_orient_matrix_UB_13 -0.0410685000
_diffrn_orient_matrix_UB_21 0.0301025000
_diffrn_orient_matrix_UB_22 0.0318922000
_diffrn_orient_matrix_UB_23 -0.0053255000
_diffrn_orient_matrix_UB_31 0.0119478000
_diffrn_orient_matrix_UB_32 -0.0067069000
_diffrn_orient_matrix_UB_33 0.0669352000
_diffrn_radiation_monochromator graphite
_diffrn_radiation_probe x-ray
_diffrn_radiation_type 'Mo K\a'
_diffrn_radiation_wavelength 0.71073
_diffrn_reflns_av_R_equivalents 0.0384
_diffrn_reflns_av_unetI/netI 0.0360
_diffrn_reflns_Laue_measured_fraction_full 0.999
_diffrn_reflns_Laue_measured_fraction_max 0.899
_diffrn_reflns_limit_h_max 30
_diffrn_reflns_limit_h_min -30
_diffrn_reflns_limit_k_max 26
_diffrn_reflns_limit_k_min -30
_diffrn_reflns_limit_l_max 10
_diffrn_reflns_limit_l_min -12
_diffrn_reflns_number 11135
_diffrn_reflns_point_group_measured_fraction_full 0.999
_diffrn_reflns_point_group_measured_fraction_max 0.899
_diffrn_reflns_theta_full 25.000
_diffrn_reflns_theta_max 29.310
_diffrn_reflns_theta_min 2.484
_diffrn_source 'fine-focus sealed X-ray tube'
_diffrn_source_type 'Enhance (Mo) X-ray Source'
_exptl_absorpt_coefficient_mu 0.290
_exptl_absorpt_correction_T_max 1.00000
_exptl_absorpt_correction_T_min 0.77525
_exptl_absorpt_correction_type multi-scan
_exptl_absorpt_process_details
;
CrysAlisPro 1.171.44.100a (Rigaku Oxford Diffraction, 2025)
Empirical absorption correction using spherical harmonics,
implemented in SCALE3 ABSPACK scaling algorithm.
;
_exptl_crystal_colour 'clear light yellow'
_exptl_crystal_colour_lustre clear
_exptl_crystal_colour_modifier light
_exptl_crystal_colour_primary yellow
_exptl_crystal_density_diffrn 1.203
_exptl_crystal_description prism
_exptl_crystal_F_000 1566
_exptl_crystal_size_max 0.08
_exptl_crystal_size_mid 0.05
_exptl_crystal_size_min 0.03
_refine_diff_density_max 0.591
_refine_diff_density_min -0.226
_refine_diff_density_rms 0.053
_refine_ls_extinction_method none
_refine_ls_goodness_of_fit_ref 1.041
_refine_ls_hydrogen_treatment constr
_refine_ls_matrix_type full
_refine_ls_number_parameters 102
_refine_ls_number_reflns 2222
_refine_ls_number_restraints 75
_refine_ls_restrained_S_all 1.027
_refine_ls_R_factor_all 0.0967
_refine_ls_R_factor_gt 0.0591
_refine_ls_shift/su_max 0.000
_refine_ls_shift/su_mean 0.000
_refine_ls_structure_factor_coef Fsqd
_refine_ls_weighting_details 'w=1/[\s^2^(Fo^2^)+(0.0759P)^2^+5.4746P] where P=(Fo^2^+2Fc^2^)/3'
_refine_ls_weighting_scheme calc
_refine_ls_wR_factor_gt 0.1465
_refine_ls_wR_factor_ref 0.1711
_reflns_Friedel_coverage 0.000
_reflns_number_gt 1490
_reflns_number_total 2222
_reflns_threshold_expression 'I > 2\s(I)'
_cod_data_source_file d6cc00320f3.cif
_cod_data_source_block A6-iPr_Form-I_RT
_cod_depositor_comments 'Adding full bibliography for 7135552--7135555.cif.'
_cod_original_sg_symbol_H-M 'R -3'
_cod_database_code 7135552
_shelx_shelxl_version_number 2016/6
_shelx_space_group_comment
;
The symmetry employed for this shelxl refinement is uniquely defined
by the following loop, which should always be used as a source of
symmetry information in preference to the above space-group names.
They are only intended as comments.
;
_shelx_estimated_absorpt_t_max 0.991
_shelx_estimated_absorpt_t_min 0.977
_diffrn_oxdiff_digest_od_ed
;

;
_olex2_refinement_description
;
1. Fixed Uiso
 At 1.2 times of:
  All C(H) groups
 At 1.5 times of:
  All C(H,H,H) groups
2. Rigid body (RIGU) restrains
 C3, C1, S001, C2, C4, H3, C5, H4, C7, H5, C6, H7, C8, H8, C9, C10, H9A, H9B,
 H9C, H10A, H10B, H10C
 with sigma for 1-2 distances of 0.004 and sigma for 1-3 distances of 0.004
3.a Ternary CH refined with riding coordinates:
 C8(H8)
3.b Aromatic/amide H refined with riding coordinates:
 C3(H3), C4(H4), C5(H5), C7(H7)
3.c Idealised Me refined as rotating group:
 C9(H9A,H9B,H9C), C10(H10A,H10B,H10C)
;
_olex2_submission_special_instructions 'No special instructions were received'
_oxdiff_exptl_absorpt_empirical_details
;
Empirical correction (ABSPACK) includes:
- Absorption correction using spherical harmonics
- Frame scaling
;
_oxdiff_exptl_absorpt_empirical_full_max 1.258
_oxdiff_exptl_absorpt_empirical_full_min 0.885

loop_
_space_group_symop_operation_xyz
'x, y, z'
'-y, x-y, z'
'-x+y, -x, z'
'x+2/3, y+1/3, z+1/3'
'-y+2/3, x-y+1/3, z+1/3'
'-x+y+2/3, -x+1/3, z+1/3'
'x+1/3, y+2/3, z+2/3'
'-y+1/3, x-y+2/3, z+2/3'
'-x+y+1/3, -x+2/3, z+2/3'
'-x, -y, -z'
'y, -x+y, -z'
'x-y, x, -z'
'-x+2/3, -y+1/3, -z+1/3'
'y+2/3, -x+y+1/3, -z+1/3'
'x-y+2/3, x+1/3, -z+1/3'
'-x+1/3, -y+2/3, -z+2/3'
'y+1/3, -x+y+2/3, -z+2/3'
'x-y+1/3, x+2/3, -z+2/3'

loop_
_atom_site_label
_atom_site_type_symbol
_atom_site_fract_x
_atom_site_fract_y
_atom_site_fract_z
_atom_site_U_iso_or_equiv
_atom_site_adp_type
_atom_site_occupancy
_atom_site_site_symmetry_order
_atom_site_calc_flag
_atom_site_refinement_flags_posn
_atom_site_refinement_flags_adp
_atom_site_refinement_flags_occupancy
_atom_site_disorder_assembly
_atom_site_disorder_group
C1 C 0.40268(12) 0.71523(12) 0.1682(3) 0.0459(6) Uani 1 1 d . . . . .
S001 S 0.49043(3) 0.77527(3) 0.17492(8) 0.0553(3) Uani 1 1 d . . . . .
C2 C 0.49853(13) 0.82275(13) 0.3363(3) 0.0512(6) Uani 1 1 d . . . . .
C3 C 0.45662(16) 0.79892(17) 0.4574(3) 0.0681(8) Uani 1 1 d . . . . .
H3 H 0.418616 0.755814 0.455868 0.082 Uiso 1 1 calc R U . . .
C4 C 0.55515(16) 0.88712(14) 0.3436(4) 0.0669(8) Uani 1 1 d . . . . .
H4 H 0.583456 0.904434 0.261491 0.080 Uiso 1 1 calc R U . . .
C5 C 0.47143(17) 0.84000(18) 0.5837(3) 0.0742(9) Uani 1 1 d . . . . .
H5 H 0.442026 0.824251 0.664268 0.089 Uiso 1 1 calc R U . . .
C6 C 0.52900(15) 0.90359(15) 0.5909(3) 0.0632(7) Uani 1 1 d . . . . .
C7 C 0.57007(17) 0.92574(16) 0.4704(4) 0.0739(9) Uani 1 1 d . . . . .
H7 H 0.609226 0.967974 0.473381 0.089 Uiso 1 1 calc R U . . .
C8 C 0.54567(18) 0.94729(18) 0.7304(4) 0.0761(9) Uani 1 1 d . . . . .
H8 H 0.592784 0.983840 0.720632 0.091 Uiso 1 1 calc R U . . .
C9 C 0.5026(2) 0.9804(2) 0.7389(5) 0.0966(12) Uani 1 1 d . . . . .
H9A H 0.455636 0.946075 0.740438 0.145 Uiso 1 1 calc R U . . .
H9B H 0.511404 1.009033 0.654034 0.145 Uiso 1 1 calc R U . . .
H9C H 0.513492 1.007070 0.827727 0.145 Uiso 1 1 calc R U . . .
C10 C 0.5416(2) 0.9097(2) 0.8699(4) 0.0939(12) Uani 1 1 d . . . . .
H10A H 0.495680 0.874354 0.885647 0.141 Uiso 1 1 calc R U . . .
H10B H 0.556292 0.940405 0.952417 0.141 Uiso 1 1 calc R U . . .
H10C H 0.570274 0.890159 0.860979 0.141 Uiso 1 1 calc R U . . .

loop_
_atom_site_aniso_label
_atom_site_aniso_U_11
_atom_site_aniso_U_22
_atom_site_aniso_U_33
_atom_site_aniso_U_23
_atom_site_aniso_U_13
_atom_site_aniso_U_12
C1 0.0421(12) 0.0470(13) 0.0448(13) -0.0006(10) 0.0006(10) 0.0195(10)
S001 0.0437(4) 0.0536(4) 0.0614(5) -0.0058(3) 0.0031(3) 0.0189(3)
C2 0.0471(13) 0.0534(14) 0.0539(14) -0.0001(12) -0.0041(11) 0.0258(11)
C3 0.0578(17) 0.0693(19) 0.0599(17) -0.0032(14) -0.0003(14) 0.0188(15)
C4 0.0669(18) 0.0545(16) 0.0660(18) -0.0037(14) 0.0011(15) 0.0204(14)
C5 0.0704(19) 0.094(2) 0.0543(17) 0.0037(16) 0.0056(15) 0.0378(18)
C6 0.0640(17) 0.0606(17) 0.0670(18) -0.0064(14) -0.0120(14) 0.0326(14)
C7 0.071(2) 0.0583(17) 0.073(2) -0.0044(15) -0.0014(16) 0.0181(15)
C8 0.072(2) 0.083(2) 0.0666(19) -0.0112(16) -0.0083(16) 0.0330(17)
C9 0.108(3) 0.105(3) 0.094(3) -0.029(2) -0.011(2) 0.066(3)
C10 0.105(3) 0.106(3) 0.059(2) -0.0036(19) -0.0111(19) 0.045(2)

loop_
_atom_type_symbol
_atom_type_description
_atom_type_scat_dispersion_real
_atom_type_scat_dispersion_imag
_atom_type_scat_source
C C 0.0033 0.0016 'International Tables Vol C Tables 4.2.6.8 and 6.1.1.4'
H H 0.0000 0.0000 'International Tables Vol C Tables 4.2.6.8 and 6.1.1.4'
S S 0.1246 0.1234 'International Tables Vol C Tables 4.2.6.8 and 6.1.1.4'

loop_
_geom_angle_atom_site_label_1
_geom_angle_atom_site_label_2
_geom_angle_atom_site_label_3
_geom_angle
_geom_angle_site_symmetry_1
_geom_angle_site_symmetry_3
_geom_angle_publ_flag
C1 C1 C1 119.962(15) 14_455 15 ?
C1 C1 S001 121.03(19) 15 . ?
C1 C1 S001 119.01(18) 14_455 . ?
C2 S001 C1 103.49(12) . . ?
C3 C2 S001 125.0(2) . . ?
C3 C2 C4 118.4(3) . . ?
C4 C2 S001 116.3(2) . . ?
C2 C3 H3 120.2 . . ?
C2 C3 C5 119.6(3) . . ?
C5 C3 H3 120.2 . . ?
C2 C4 H4 119.5 . . ?
C7 C4 C2 121.1(3) . . ?
C7 C4 H4 119.5 . . ?
C3 C5 H5 119.3 . . ?
C6 C5 C3 121.4(3) . . ?
C6 C5 H5 119.3 . . ?
C5 C6 C8 121.1(3) . . ?
C7 C6 C5 117.9(3) . . ?
C7 C6 C8 121.1(3) . . ?
C4 C7 H7 119.2 . . ?
C6 C7 C4 121.5(3) . . ?
C6 C7 H7 119.2 . . ?
C6 C8 H8 106.8 . . ?
C9 C8 C6 110.8(3) . . ?
C9 C8 H8 106.8 . . ?
C10 C8 C6 113.1(3) . . ?
C10 C8 H8 106.8 . . ?
C10 C8 C9 111.9(3) . . ?
C8 C9 H9A 109.5 . . ?
C8 C9 H9B 109.5 . . ?
C8 C9 H9C 109.5 . . ?
H9A C9 H9B 109.5 . . ?
H9A C9 H9C 109.5 . . ?
H9B C9 H9C 109.5 . . ?
C8 C10 H10A 109.5 . . ?
C8 C10 H10B 109.5 . . ?
C8 C10 H10C 109.5 . . ?
H10A C10 H10B 109.5 . . ?
H10A C10 H10C 109.5 . . ?
H10B C10 H10C 109.5 . . ?

loop_
_geom_bond_atom_site_label_1
_geom_bond_atom_site_label_2
_geom_bond_distance
_geom_bond_site_symmetry_2
_geom_bond_publ_flag
C1 C1 1.405(2) 14_455 ?
C1 C1 1.405(2) 15 ?
C1 S001 1.772(2) . ?
S001 C2 1.767(3) . ?
C2 C3 1.371(4) . ?
C2 C4 1.389(4) . ?
C3 H3 0.9300 . ?
C3 C5 1.404(4) . ?
C4 H4 0.9300 . ?
C4 C7 1.377(4) . ?
C5 H5 0.9300 . ?
C5 C6 1.387(5) . ?
C6 C7 1.356(4) . ?
C6 C8 1.529(4) . ?
C7 H7 0.9300 . ?
C8 H8 0.9800 . ?
C8 C9 1.509(5) . ?
C8 C10 1.499(5) . ?
C9 H9A 0.9600 . ?
C9 H9B 0.9600 . ?
C9 H9C 0.9600 . ?
C10 H10A 0.9600 . ?
C10 H10B 0.9600 . ?
C10 H10C 0.9600 . ?

loop_
_geom_torsion_atom_site_label_1
_geom_torsion_atom_site_label_2
_geom_torsion_atom_site_label_3
_geom_torsion_atom_site_label_4
_geom_torsion
_geom_torsion_site_symmetry_1
_geom_torsion_site_symmetry_2
_geom_torsion_site_symmetry_3
_geom_torsion_site_symmetry_4
_geom_torsion_publ_flag
C1 C1 S001 C2 -123.1(3) 14_455 . . . ?
C1 C1 S001 C2 57.1(3) 15 . . . ?
C1 S001 C2 C3 27.5(3) . . . . ?
C1 S001 C2 C4 -158.0(2) . . . . ?
S001 C2 C3 C5 175.1(2) . . . . ?
S001 C2 C4 C7 -173.4(3) . . . . ?
C2 C3 C5 C6 -2.2(5) . . . . ?
C2 C4 C7 C6 -2.4(5) . . . . ?
C3 C2 C4 C7 1.6(5) . . . . ?
C3 C5 C6 C7 1.4(5) . . . . ?
C3 C5 C6 C8 -178.5(3) . . . . ?
C4 C2 C3 C5 0.7(5) . . . . ?
C5 C6 C7 C4 0.8(5) . . . . ?
C5 C6 C8 C9 -77.7(4) . . . . ?
C5 C6 C8 C10 49.0(4) . . . . ?
C7 C6 C8 C9 102.4(4) . . . . ?
C7 C6 C8 C10 -130.9(4) . . . . ?
C8 C6 C7 C4 -179.3(3) . . . . ?
